data_4028420
loop_
_publ_author_name
'Peng Sun'
'Dong-Xiao Xu'
'Attila M\'andi'
'Tibor Kurt\'an'
'Tie-Jun Li'
'Barbara Schulz'
'Wen Zhang'

_publ_section_title
;
 Structure, Absolute Configuration, and Conformational Study of
 12-Membered Macrolides from the Fungus Dendrodochium sp. Associated with
 the Sea Cucumber Holothuria nobilis Selenka
;
_journal_name_full 'Journal of Organic Chemistry'
_journal_page_first 7030
_journal_page_last 7047
_journal_paper_doi 10.1021/jo400861j
_journal_volume 78
_journal_year 2013
_chemical_absolute_configuration ad
_chemical_formula_moiety 'C12 H20 O4'
_chemical_formula_sum 'C12 H20 O4'
_chemical_formula_weight 228.28
_chemical_name_systematic
; 
 ? 
;
_space_group_IT_number 4
_symmetry_cell_setting monoclinic
_symmetry_space_group_name_Hall 'P 2yb'
_symmetry_space_group_name_H-M 'P 1 21 1'
_atom_sites_solution_hydrogens geom
_atom_sites_solution_primary direct
_atom_sites_solution_secondary difmap
_audit_creation_method SHELXL-97
_cell_angle_alpha 90.00
_cell_angle_beta 91.7800(10)
_cell_angle_gamma 90.00
_cell_formula_units_Z 2
_cell_length_a 8.5350(10)
_cell_length_b 5.5710(10)
_cell_length_c 13.1410(10)
_cell_measurement_reflns_used 1988
_cell_measurement_temperature 296(2)
_cell_measurement_theta_max 66.01
_cell_measurement_theta_min 5.18
_cell_volume 624.53(14)
_computing_cell_refinement 'Bruker SAINT'
_computing_data_collection 'Bruker APEX2'
_computing_data_reduction 'Bruker SAINT'
_computing_molecular_graphics 'Bruker SHELXTL'
_computing_publication_material 'Bruker SHELXTL'
_computing_structure_refinement 'SHELXL-97 (Sheldrick, 2008)'
_computing_structure_solution 'SHELXS-97 (Sheldrick, 2008)'
_diffrn_ambient_temperature 296(2)
_diffrn_measured_fraction_theta_full 0.944
_diffrn_measured_fraction_theta_max 0.944
_diffrn_measurement_device_type 'Bruker APEX-II CCD'
_diffrn_measurement_method '\f and \w scans'
_diffrn_radiation_monochromator graphite
_diffrn_radiation_source 'fine-focus sealed tube'
_diffrn_radiation_type CuK\a
_diffrn_radiation_wavelength 1.54178
_diffrn_reflns_av_R_equivalents 0.0158
_diffrn_reflns_av_sigmaI/netI 0.0211
_diffrn_reflns_limit_h_max 10
_diffrn_reflns_limit_h_min -8
_diffrn_reflns_limit_k_max 5
_diffrn_reflns_limit_k_min -6
_diffrn_reflns_limit_l_max 13
_diffrn_reflns_limit_l_min -15
_diffrn_reflns_number 3935
_diffrn_reflns_theta_full 66.78
_diffrn_reflns_theta_max 66.78
_diffrn_reflns_theta_min 5.18
_diffrn_standards_number 0
_exptl_absorpt_coefficient_mu 0.739
_exptl_absorpt_correction_T_max 0.7529
_exptl_absorpt_correction_T_min 0.6846
_exptl_absorpt_correction_type multi-scan
_exptl_absorpt_process_details SADABS
_exptl_crystal_colour colorless
_exptl_crystal_density_diffrn 1.214
_exptl_crystal_description needle
_exptl_crystal_F_000 248
_exptl_crystal_size_max 0.30
_exptl_crystal_size_mid 0.08
_exptl_crystal_size_min 0.08
_refine_diff_density_max 0.410
_refine_diff_density_min -0.209
_refine_diff_density_rms 0.052
_refine_ls_abs_structure_details 'Flack H D (1983), Acta Cryst. A39, 876-881'
_refine_ls_abs_structure_Flack 0.2(5)
_refine_ls_extinction_method none
_refine_ls_goodness_of_fit_ref 1.082
_refine_ls_hydrogen_treatment constr
_refine_ls_matrix_type full
_refine_ls_number_parameters 173
_refine_ls_number_reflns 2032
_refine_ls_number_restraints 67
_refine_ls_restrained_S_all 1.133
_refine_ls_R_factor_all 0.0733
_refine_ls_R_factor_gt 0.0707
_refine_ls_shift/su_max 0.001
_refine_ls_shift/su_mean 0.000
_refine_ls_structure_factor_coef Fsqd
_refine_ls_weighting_details 'calc w=1/[\s^2^(Fo^2^)+(0.1528P)^2^+0.1113P] where P=(Fo^2^+2Fc^2^)/3'
_refine_ls_weighting_scheme calc
_refine_ls_wR_factor_gt 0.2167
_refine_ls_wR_factor_ref 0.2230
_reflns_number_gt 1910
_reflns_number_total 2032
_reflns_threshold_expression >2sigma(I)
_cod_data_source_file jo400861j_si_004.cif
_cod_data_source_block 106
_cod_original_sg_symbol_H-M 'P 21'
_cod_database_code 4028420

loop_
_symmetry_equiv_pos_as_xyz
'x, y, z'
'-x, y+1/2, -z'

loop_
_atom_site_label
_atom_site_type_symbol
_atom_site_fract_x
_atom_site_fract_y
_atom_site_fract_z
_atom_site_U_iso_or_equiv
_atom_site_adp_type
_atom_site_occupancy
_atom_site_symmetry_multiplicity
_atom_site_calc_flag
_atom_site_refinement_flags
_atom_site_disorder_assembly
_atom_site_disorder_group
O1 O 0.5771(5) 0.3257(9) 0.5947(3) 0.1209(14) Uani 1 1 d . . .
O2 O 0.4275(3) 0.1028(7) 0.6927(2) 0.0910(10) Uani 1 1 d . . .
O3 O 0.1637(4) 0.4186(6) 0.9537(3) 0.0921(9) Uani 1 1 d . B .
O4 O 0.0249(5) 0.2909(11) 0.5384(3) 0.1414(19) Uani 1 1 d . B .
H4A H 0.0175 0.4319 0.5211 0.212 Uiso 1 1 calc R . .
C1 C 0.4506(5) 0.2522(8) 0.6139(2) 0.0748(10) Uani 1 1 d . . .
C2 C 0.3026(6) 0.2899(10) 0.5536(3) 0.0930(14) Uani 1 1 d D B .
H2A H 0.3002 0.1765 0.4976 0.112 Uiso 1 1 calc R . .
H2B H 0.3053 0.4497 0.5244 0.112 Uiso 1 1 calc R . .
C3 C 0.1517(5) 0.2645(9) 0.6096(3) 0.0812(11) Uani 1 1 d DU . .
H3A H 0.1475 0.1041 0.6399 0.097 Uiso 1 1 calc R A 1
C4 C 0.1367(14) 0.452(2) 0.6933(9) 0.072(3) Uani 0.706(13) 1 d PDU B 1
H4B H 0.1260 0.6095 0.6622 0.086 Uiso 0.706(13) 1 calc PR B 1
H4C H 0.2322 0.4525 0.7354 0.086 Uiso 0.706(13) 1 calc PR B 1
C4A C 0.112(4) 0.450(5) 0.6868(19) 0.082(7) Uani 0.294(13) 1 d PDU B 2
H4AA H 0.2090 0.4895 0.7237 0.099 Uiso 0.294(13) 1 calc PR B 2
H4AB H 0.0804 0.5929 0.6495 0.099 Uiso 0.294(13) 1 calc PR B 2
C5 C -0.0039(5) 0.4083(12) 0.7617(4) 0.1030(16) Uani 1 1 d . . .
H5A H -0.0217 0.5524 0.8012 0.124 Uiso 1 1 calc R B 1
H5B H -0.0965 0.3818 0.7185 0.124 Uiso 1 1 calc R B 1
C6 C 0.0145(6) 0.2013(11) 0.8331(4) 0.0955(14) Uani 1 1 d D B .
H6A H -0.0847 0.1741 0.8652 0.115 Uiso 1 1 calc R . .
H6B H 0.0380 0.0589 0.7939 0.115 Uiso 1 1 calc R . .
C7 C 0.1381(4) 0.2311(8) 0.9137(3) 0.0786(10) Uani 1 1 d DU . .
C8 C 0.2292(7) 0.0110(10) 0.9585(4) 0.0697(18) Uani 0.706(13) 1 d PDU B 1
H8A H 0.2819 0.0556 1.0221 0.084 Uiso 0.706(13) 1 calc PR B 1
H8B H 0.1563 -0.1177 0.9722 0.084 Uiso 0.706(13) 1 calc PR B 1
C8A C 0.2190(18) 0.007(2) 0.8836(11) 0.082(5) Uani 0.294(13) 1 d PDU B 2
H8AA H 0.1586 -0.1303 0.9054 0.099 Uiso 0.294(13) 1 calc PR B 2
H8AB H 0.2237 0.0011 0.8100 0.099 Uiso 0.294(13) 1 calc PR B 2
C9 C 0.3516(7) -0.0769(11) 0.8818(5) 0.0652(15) Uani 0.706(13) 1 d PDU B 1
H9A H 0.3956 -0.2281 0.9056 0.078 Uiso 0.706(13) 1 calc PR B 1
H9B H 0.2993 -0.1055 0.8164 0.078 Uiso 0.706(13) 1 calc PR B 1
C9A C 0.365(2) -0.008(5) 0.9243(14) 0.104(6) Uani 0.294(13) 1 d PDU B 2
H9AA H 0.3915 -0.1768 0.9324 0.125 Uiso 0.294(13) 1 calc PR B 2
H9AB H 0.3655 0.0625 0.9917 0.125 Uiso 0.294(13) 1 calc PR B 2
C10 C 0.4853(4) 0.1040(9) 0.8680(3) 0.0780(10) Uani 1 1 d DU . .
H10A H 0.4452 0.2663 0.8730 0.094 Uiso 1 1 calc R B 1
H10B H 0.5652 0.0816 0.9212 0.094 Uiso 1 1 calc R B 1
C11 C 0.5547(4) 0.0678(8) 0.7666(3) 0.0726(10) Uani 1 1 d D B .
H11A H 0.6331 0.1935 0.7567 0.087 Uiso 1 1 calc R . .
C12 C 0.6307(6) -0.1717(11) 0.7500(4) 0.1004(15) Uani 1 1 d . . .
H12A H 0.6711 -0.1775 0.6826 0.151 Uiso 1 1 calc R B .
H12B H 0.5545 -0.2968 0.7574 0.151 Uiso 1 1 calc R . .
H12C H 0.7149 -0.1938 0.7992 0.151 Uiso 1 1 calc R . .

loop_
_atom_site_aniso_label
_atom_site_aniso_U_11
_atom_site_aniso_U_22
_atom_site_aniso_U_33
_atom_site_aniso_U_23
_atom_site_aniso_U_13
_atom_site_aniso_U_12
O1 0.112(2) 0.135(3) 0.117(3) 0.034(2) 0.024(2) -0.028(2)
O2 0.0628(13) 0.132(3) 0.0775(16) 0.0426(17) -0.0060(11) -0.0031(15)
O3 0.102(2) 0.077(2) 0.097(2) -0.0163(16) 0.0074(16) 0.0027(15)
O4 0.131(3) 0.190(5) 0.100(2) -0.027(3) -0.057(2) 0.038(3)
C1 0.081(2) 0.084(3) 0.0599(17) -0.0008(17) 0.0182(15) 0.0129(18)
C2 0.116(3) 0.111(4) 0.0523(16) 0.0106(19) 0.0036(18) 0.017(3)
C3 0.080(2) 0.097(3) 0.0657(18) -0.0050(19) -0.0193(16) 0.0032(19)
C4 0.065(4) 0.073(5) 0.077(5) -0.010(4) -0.017(3) 0.017(3)
C4A 0.103(17) 0.071(11) 0.075(12) 0.028(8) 0.022(12) 0.018(11)
C5 0.064(2) 0.124(4) 0.120(4) -0.028(3) -0.006(2) 0.019(2)
C6 0.090(3) 0.107(3) 0.091(3) -0.006(3) 0.020(2) -0.032(2)
C7 0.073(2) 0.073(2) 0.091(2) -0.005(2) 0.0326(18) -0.0111(16)
C8 0.093(3) 0.066(3) 0.051(3) 0.0020(19) 0.020(2) 0.000(2)
C8A 0.121(11) 0.064(7) 0.061(9) -0.007(5) 0.008(7) -0.027(6)
C9 0.085(3) 0.063(3) 0.048(3) 0.001(2) 0.016(3) 0.013(2)
C9A 0.126(12) 0.135(17) 0.054(9) 0.023(9) 0.026(9) 0.043(11)
C10 0.0690(19) 0.084(2) 0.080(2) -0.009(2) -0.0151(16) 0.0090(17)
C11 0.0496(14) 0.087(3) 0.081(2) 0.0120(18) -0.0042(13) 0.0032(14)
C12 0.107(3) 0.112(4) 0.082(3) -0.006(2) -0.001(2) 0.031(3)

loop_
_atom_type_symbol
_atom_type_description
_atom_type_scat_dispersion_real
_atom_type_scat_dispersion_imag
_atom_type_scat_source
C C 0.0181 0.0091 'International Tables Vol C Tables 4.2.6.8 and 6.1.1.4'
H H 0.0000 0.0000 'International Tables Vol C Tables 4.2.6.8 and 6.1.1.4'
O O 0.0492 0.0322 'International Tables Vol C Tables 4.2.6.8 and 6.1.1.4'

loop_
_geom_angle_atom_site_label_1
_geom_angle_atom_site_label_2
_geom_angle_atom_site_label_3
_geom_angle
C1 O2 C11 118.3(3)
C3 O4 H4A 109.5
O1 C1 O2 122.1(4)
O1 C1 C2 126.9(4)
O2 C1 C2 110.8(3)
C1 C2 C3 116.8(3)
C1 C2 H2A 108.1
C3 C2 H2A 108.1
C1 C2 H2B 108.1
C3 C2 H2B 108.1
H2A C2 H2B 107.3
O4 C3 C4A 101.1(15)
O4 C3 C2 108.4(3)
C4A C3 C2 118.7(14)
O4 C3 C4 109.0(6)
C4A C3 C4 8.4(18)
C2 C3 C4 112.3(6)
O4 C3 H3A 109.0
C4A C3 H3A 110.0
C2 C3 H3A 109.0
C4 C3 H3A 109.0
C3 C4 C5 113.3(9)
C3 C4 H4B 108.9
C5 C4 H4B 108.9
C3 C4 H4C 108.9
C5 C4 H4C 108.9
H4B C4 H4C 107.7
C5 C4A C3 122(2)
C5 C4A H4AA 106.8
C3 C4A H4AA 106.8
C5 C4A H4AB 106.9
C3 C4A H4AB 106.9
H4AA C4A H4AB 106.7
C4A C5 C6 119.6(13)
C4A C5 C4 7.6(18)
C6 C5 C4 114.8(6)
C4A C5 H5A 110.8
C6 C5 H5A 108.6
C4 C5 H5A 108.6
C4A C5 H5B 101.0
C6 C5 H5B 108.6
C4 C5 H5B 108.6
H5A C5 H5B 107.5
C7 C6 C5 115.0(4)
C7 C6 H6A 108.5
C5 C6 H6A 108.5
C7 C6 H6B 108.5
C5 C6 H6B 108.5
H6A C6 H6B 107.5
O3 C7 C6 122.2(5)
O3 C7 C8A 141.0(7)
C6 C7 C8A 92.4(7)
O3 C7 C8 116.3(4)
C6 C7 C8 121.2(4)
C8A C7 C8 37.7(6)
C9 C8 C7 110.0(4)
C9 C8 H8A 109.7
C7 C8 H8A 109.7
C9 C8 H8B 109.7
C7 C8 H8B 109.7
H8A C8 H8B 108.2
C9A C8A C7 112.3(16)
C9A C8A H8AA 109.1
C7 C8A H8AA 109.1
C9A C8A H8AB 109.1
C7 C8A H8AB 109.1
H8AA C8A H8AB 107.9
C10 C9 C8 112.8(5)
C10 C9 H9A 109.0
C8 C9 H9A 109.0
C10 C9 H9B 109.0
C8 C9 H9B 109.0
H9A C9 H9B 107.8
C8A C9A C10 116.0(14)
C8A C9A H9AA 108.3
C10 C9A H9AA 108.3
C8A C9A H9AB 108.3
C10 C9A H9AB 108.3
H9AA C9A H9AB 107.4
C9A C10 C11 135.8(12)
C9A C10 C9 26.3(10)
C11 C10 C9 109.6(4)
C9A C10 H10A 96.5
C11 C10 H10A 109.8
C9 C10 H10A 109.8
C9A C10 H10B 94.0
C11 C10 H10B 109.8
C9 C10 H10B 109.8
H10A C10 H10B 108.2
O2 C11 C10 105.7(3)
O2 C11 C12 109.9(4)
C10 C11 C12 115.9(4)
O2 C11 H11A 108.4
C10 C11 H11A 108.4
C12 C11 H11A 108.4
C11 C12 H12A 109.5
C11 C12 H12B 109.5
H12A C12 H12B 109.5
C11 C12 H12C 109.5
H12A C12 H12C 109.5
H12B C12 H12C 109.5

loop_
_geom_bond_atom_site_label_1
_geom_bond_atom_site_label_2
_geom_bond_distance
O1 C1 1.189(5)
O2 C1 1.347(5)
O2 C11 1.447(4)
O3 C7 1.186(5)
O4 C3 1.416(4)
O4 H4A 0.8200
C1 C2 1.485(6)
C2 C3 1.509(6)
C2 H2A 0.9700
C2 H2B 0.9700
C3 C4A 1.494(16)
C3 C4 1.526(8)
C3 H3A 0.9800
C4 C5 1.541(15)
C4 H4B 0.9700
C4 H4C 0.9700
C4A C5 1.44(3)
C4A H4AA 0.9700
C4A H4AB 0.9700
C5 C6 1.492(9)
C5 H5A 0.9700
C5 H5B 0.9700
C6 C7 1.481(6)
C6 H6A 0.9700
C6 H6B 0.9700
C7 C8A 1.487(14)
C7 C8 1.558(7)
C8 C9 1.553(8)
C8 H8A 0.9700
C8 H8B 0.9700
C8A C9A 1.34(3)
C8A H8AA 0.9700
C8A H8AB 0.9700
C9 C10 1.537(7)
C9 H9A 0.9700
C9 H9B 0.9700
C9A C10 1.427(16)
C9A H9AA 0.9700
C9A H9AB 0.9700
C10 C11 1.488(6)
C10 H10A 0.9700
C10 H10B 0.9700
C11 C12 1.502(7)
C11 H11A 0.9800
C12 H12A 0.9600
C12 H12B 0.9600
C12 H12C 0.9600

loop_
_geom_hbond_atom_site_label_D
_geom_hbond_atom_site_label_H
_geom_hbond_atom_site_label_A
_geom_hbond_distance_DH
_geom_hbond_distance_HA
_geom_hbond_distance_DA
_geom_hbond_angle_DHA
_geom_hbond_site_symmetry_A
O4 H4A O4 0.82 2.17 2.989(2) 172.8 2_556

loop_
_geom_torsion_atom_site_label_1
_geom_torsion_atom_site_label_2
_geom_torsion_atom_site_label_3
_geom_torsion_atom_site_label_4
_geom_torsion
C11 O2 C1 O1 11.9(7)
C11 O2 C1 C2 -172.9(4)
O1 C1 C2 C3 -157.4(5)
O2 C1 C2 C3 27.6(6)
C1 C2 C3 O4 -176.2(4)
C1 C2 C3 C4A 69.4(16)
C1 C2 C3 C4 63.4(8)
O4 C3 C4 C5 68.3(11)
C4A C3 C4 C5 47(11)
C2 C3 C4 C5 -171.6(7)
O4 C3 C4A C5 79(3)
C2 C3 C4A C5 -163.0(19)
C4 C3 C4A C5 -121(13)
C3 C4A C5 C6 58(3)
C3 C4A C5 C4 112(11)
C3 C4 C5 C4A -57(9)
C3 C4 C5 C6 72.4(10)
C4A C5 C6 C7 73.2(15)
C4 C5 C6 C7 66.5(6)
C5 C6 C7 O3 37.0(6)
C5 C6 C7 C8A -123.9(7)
C5 C6 C7 C8 -149.7(4)
O3 C7 C8 C9 -110.5(5)
C6 C7 C8 C9 75.8(5)
C8A C7 C8 C9 30.6(9)
O3 C7 C8A C9A 11.1(18)
C6 C7 C8A C9A 165.1(11)
C8 C7 C8A C9A -52.4(11)
C7 C8 C9 C10 67.7(6)
C7 C8A C9A C10 -87(2)
C8A C9A C10 C11 -64(3)
C8A C9A C10 C9 -59.7(19)
C8 C9 C10 C9A 28(2)
C8 C9 C10 C11 -155.1(4)
C1 O2 C11 C10 130.2(4)
C1 O2 C11 C12 -104.1(5)
C9A C10 C11 O2 61.2(13)
C9 C10 C11 O2 59.0(5)
C9A C10 C11 C12 -60.8(13)
C9 C10 C11 C12 -63.0(5)
